data_7012602
loop_
_publ_author_name
'Bickley, Jamie F.'
'Bonar-Law, Richard'
'Lawson, Gavin T.'
'Richards, Philip I.'
'Rivals, Frederic'
'Steiner, Alexander'
'Zacchini, Stefano'

_publ_section_title
;
 Supramolecular variations on a molecular theme: the structural
 diversity of phosphazenes (RNH)6P3N3 in the solid state
;
_journal_issue 7
_journal_name_full 'Dalton Transactions'
_journal_page_first 1235
_journal_paper_doi 10.1039/b212308h
_journal_year 2003
_chemical_formula_sum 'C42 H48 N9 P3'
_chemical_formula_weight 771.80
_chemical_name_systematic
; 
? 
;
_space_group_IT_number 2
_symmetry_cell_setting triclinic
_symmetry_space_group_name_Hall '-P 1'
_symmetry_space_group_name_H-M 'P -1'
_atom_sites_solution_hydrogens geom
_atom_sites_solution_primary direct
_atom_sites_solution_secondary difmap
_audit_creation_method SHELXL-97
_cell_angle_alpha 90.054(11)
_cell_angle_beta 91.593(11)
_cell_angle_gamma 107.718(7)
_cell_formula_units_Z 2
_cell_length_a 7.224(4)
_cell_length_b 10.017(6)
_cell_length_c 28.331(15)
_cell_measurement_temperature 150(2)
_cell_volume 1952.0(19)
_computing_structure_refinement 'SHELXL-97 (Sheldrick, 1997)'
_computing_structure_solution 'SHELXS-97 (Sheldrick, 1990)'
_diffrn_ambient_temperature 150(2)
_diffrn_measured_fraction_theta_full 0.981
_diffrn_measured_fraction_theta_max 0.981
_diffrn_measurement_device_type 'Bruker-AXS Smart Apex CCD'
_diffrn_radiation_monochromator graphite
_diffrn_radiation_source 'fine-focus sealed tube'
_diffrn_radiation_type MoK\a
_diffrn_radiation_wavelength 0.71073
_diffrn_reflns_av_R_equivalents 0.1017
_diffrn_reflns_av_sigmaI/netI 0.1717
_diffrn_reflns_limit_h_max 7
_diffrn_reflns_limit_h_min -6
_diffrn_reflns_limit_k_max 10
_diffrn_reflns_limit_k_min -10
_diffrn_reflns_limit_l_max 30
_diffrn_reflns_limit_l_min -26
_diffrn_reflns_number 7889
_diffrn_reflns_theta_full 22.49
_diffrn_reflns_theta_max 22.49
_diffrn_reflns_theta_min 1.44
_exptl_absorpt_coefficient_mu 0.197
_exptl_absorpt_correction_type 'not applied'
_exptl_crystal_colour colourless
_exptl_crystal_density_diffrn 1.313
_exptl_crystal_density_method 'not measured'
_exptl_crystal_description prism
_exptl_crystal_F_000 816
_exptl_crystal_size_max 0.29
_exptl_crystal_size_mid 0.13
_exptl_crystal_size_min 0.09
_refine_diff_density_max 0.940
_refine_diff_density_min -0.485
_refine_diff_density_rms 0.115
_refine_ls_extinction_method none
_refine_ls_goodness_of_fit_ref 0.915
_refine_ls_hydrogen_treatment mixed
_refine_ls_matrix_type full
_refine_ls_number_parameters 493
_refine_ls_number_reflns 5004
_refine_ls_number_restraints 6
_refine_ls_restrained_S_all 0.915
_refine_ls_R_factor_all 0.1497
_refine_ls_R_factor_gt 0.0793
_refine_ls_shift/su_max 0.000
_refine_ls_shift/su_mean 0.000
_refine_ls_structure_factor_coef Fsqd
_refine_ls_weighting_details 'calc w=1/[\s^2^(Fo^2^)+(0.1101P)^2^+0.0000P] where P=(Fo^2^+2Fc^2^)/3'
_refine_ls_weighting_scheme calc
_refine_ls_wR_factor_gt 0.1910
_refine_ls_wR_factor_ref 0.2158
_reflns_number_gt 2525
_reflns_number_total 5004
_reflns_threshold_expression >2sigma(I)
_cod_data_source_file b212308h.txt
_cod_data_source_block P8
_cod_depositor_comments
;
The following automatic conversions were performed:
'_symmetry_cell_setting' value 'Triclinic' changed to 'triclinic'
according to '/home/saulius/struct/CIF-dictionaries/cif_core.dic'
dictionary named 'cif_core.dic' version 2.4.1 from 2010-06-29.

Automatic conversion script
Id: cif_fix_enum 1527 2010-12-29 10:47:43Z saulius 
;
_cod_original_cell_volume 1952.1(19)
_cod_original_sg_symbol_H-M P-1
_cod_database_code 7012602

loop_
_symmetry_equiv_pos_as_xyz
'x, y, z'
'-x, -y, -z'

loop_
_atom_site_label
_atom_site_type_symbol
_atom_site_fract_x
_atom_site_fract_y
_atom_site_fract_z
_atom_site_U_iso_or_equiv
_atom_site_adp_type
_atom_site_occupancy
_atom_site_symmetry_multiplicity
_atom_site_calc_flag
_atom_site_refinement_flags
_atom_site_disorder_assembly
_atom_site_disorder_group
N1 N 0.6789(8) 0.3936(6) 0.2202(2) 0.0252(15) Uani 1 1 d . . .
P1 P 0.8536(3) 0.4937(2) 0.25184(7) 0.0232(5) Uani 1 1 d . . .
N2 N 0.4297(8) 0.5392(6) 0.24261(19) 0.0241(15) Uani 1 1 d . . .
P2 P 0.4695(3) 0.4145(2) 0.21313(7) 0.0233(5) Uani 1 1 d . . .
N3 N 0.7931(8) 0.6065(6) 0.28253(19) 0.0232(15) Uani 1 1 d . . .
P3 P 0.5869(3) 0.6328(2) 0.28015(7) 0.0240(5) Uani 1 1 d . . .
N10 N 0.9666(8) 0.4083(6) 0.28768(19) 0.0263(15) Uani 1 1 d . . .
H10 H 1.0776 0.4020 0.2775 0.032 Uiso 1 1 calc R . .
C11 C 0.9104(11) 0.3440(8) 0.3323(2) 0.0258(19) Uani 1 1 d . . .
C12 C 0.8598(12) 0.4205(8) 0.3691(3) 0.035(2) Uani 1 1 d . . .
H12 H 0.8578 0.5139 0.3641 0.042 Uiso 1 1 calc R . .
C13 C 0.8129(12) 0.3570(9) 0.4127(3) 0.037(2) Uani 1 1 d . . .
H13 H 0.7770 0.4085 0.4371 0.044 Uiso 1 1 calc R . .
C14 C 0.8162(12) 0.2226(9) 0.4220(3) 0.039(2) Uani 1 1 d . . .
C15 C 0.8726(12) 0.1494(9) 0.3847(3) 0.037(2) Uani 1 1 d . . .
H15 H 0.8791 0.0572 0.3897 0.044 Uiso 1 1 calc R . .
C16 C 0.9176(11) 0.2111(8) 0.3415(3) 0.033(2) Uani 1 1 d . . .
H16 H 0.9550 0.1601 0.3172 0.040 Uiso 1 1 calc R . .
C17 C 0.7576(14) 0.1488(9) 0.4681(3) 0.052(3) Uani 1 1 d . . .
H17A H 0.8055 0.2153 0.4943 0.078 Uiso 1 1 calc R . .
H17B H 0.8135 0.0715 0.4711 0.078 Uiso 1 1 calc R . .
H17C H 0.6155 0.1118 0.4687 0.078 Uiso 1 1 calc R . .
N20 N 0.3086(10) 0.2636(6) 0.2223(2) 0.0330(17) Uani 1 1 d . . .
H20 H 0.2109 0.2387 0.2015 0.040 Uiso 1 1 calc R . .
C21 C 0.3044(10) 0.1678(8) 0.2587(2) 0.0206(18) Uani 1 1 d . . .
C22 C 0.3981(11) 0.2179(8) 0.3030(3) 0.029(2) Uani 1 1 d . . .
H22 H 0.4680 0.3142 0.3075 0.034 Uiso 1 1 calc R . .
C23 C 0.3857(11) 0.1246(8) 0.3391(3) 0.030(2) Uani 1 1 d . . .
H23 H 0.4514 0.1591 0.3682 0.036 Uiso 1 1 calc R . .
C24 C 0.2844(11) -0.0154(8) 0.3357(3) 0.031(2) Uani 1 1 d . . .
C25 C 0.1903(11) -0.0623(8) 0.2925(3) 0.033(2) Uani 1 1 d . . .
H25 H 0.1186 -0.1585 0.2884 0.039 Uiso 1 1 calc R . .
C26 C 0.1998(11) 0.0281(8) 0.2559(3) 0.031(2) Uani 1 1 d . . .
H26 H 0.1309 -0.0073 0.2272 0.038 Uiso 1 1 calc R . .
C27 C 0.2753(13) -0.1126(9) 0.3761(3) 0.048(2) Uani 1 1 d . . .
H27A H 0.4062 -0.0970 0.3899 0.072 Uiso 1 1 calc R . .
H27B H 0.2236 -0.2097 0.3648 0.072 Uiso 1 1 calc R . .
H27C H 0.1903 -0.0948 0.4001 0.072 Uiso 1 1 calc R . .
N30 N 0.4730(9) 0.6015(6) 0.3308(2) 0.0313(16) Uani 1 1 d . . .
H30 H 0.3505 0.5498 0.3279 0.038 Uiso 1 1 calc R . .
C31 C 0.5369(11) 0.6429(8) 0.3785(3) 0.0274(19) Uani 1 1 d . . .
C32 C 0.4112(12) 0.5836(8) 0.4139(3) 0.034(2) Uani 1 1 d . . .
H32 H 0.2888 0.5168 0.4065 0.040 Uiso 1 1 calc R . .
C33 C 0.4664(12) 0.6231(9) 0.4609(3) 0.038(2) Uani 1 1 d . . .
H33 H 0.3781 0.5857 0.4852 0.045 Uiso 1 1 calc R . .
C34 C 0.6456(12) 0.7150(9) 0.4724(3) 0.039(2) Uani 1 1 d . . .
C35 C 0.7706(11) 0.7713(8) 0.4359(3) 0.032(2) Uani 1 1 d . . .
H35 H 0.8947 0.8358 0.4434 0.038 Uiso 1 1 calc R . .
C36 C 0.7180(11) 0.7355(8) 0.3890(3) 0.030(2) Uani 1 1 d . . .
H36 H 0.8053 0.7740 0.3645 0.036 Uiso 1 1 calc R . .
C37 C 0.7051(13) 0.7587(10) 0.5241(3) 0.048(2) Uani 1 1 d . . .
H37A H 0.5944 0.7181 0.5443 0.073 Uiso 1 1 calc R . .
H37B H 0.7449 0.8611 0.5269 0.073 Uiso 1 1 calc R . .
H37C H 0.8137 0.7248 0.5340 0.073 Uiso 1 1 calc R . .
N40 N 1.0411(9) 0.5594(6) 0.2177(2) 0.0294(16) Uani 1 1 d . . .
H40 H 1.1537 0.5648 0.2316 0.035 Uiso 1 1 calc R . .
C41 C 1.0581(11) 0.6091(8) 0.1704(2) 0.0255(19) Uani 1 1 d . . .
C42 C 1.2063(11) 0.7229(8) 0.1585(3) 0.030(2) Uani 1 1 d . . .
H42 H 1.2923 0.7733 0.1829 0.037 Uiso 1 1 calc R . .
C43 C 1.2380(12) 0.7688(9) 0.1130(3) 0.038(2) Uani 1 1 d . . .
H43 H 1.3463 0.8474 0.1063 0.045 Uiso 1 1 calc R . .
C44 C 1.1075(12) 0.6979(9) 0.0755(3) 0.037(2) Uani 1 1 d . . .
C45 C 0.9543(11) 0.5857(8) 0.0879(3) 0.034(2) Uani 1 1 d . . .
H45 H 0.8640 0.5384 0.0638 0.040 Uiso 1 1 calc R . .
C46 C 0.9239(11) 0.5370(8) 0.1341(3) 0.032(2) Uani 1 1 d . . .
H46 H 0.8167 0.4580 0.1412 0.039 Uiso 1 1 calc R . .
C47 C 1.1410(13) 0.7455(10) 0.0250(3) 0.058(3) Uani 1 1 d . . .
H47A H 1.0270 0.6963 0.0052 0.087 Uiso 1 1 calc R . .
H47B H 1.2557 0.7242 0.0135 0.087 Uiso 1 1 calc R . .
H47C H 1.1618 0.8467 0.0234 0.087 Uiso 1 1 calc R . .
N50 N 0.4193(9) 0.4505(6) 0.15787(19) 0.0276(16) Uani 1 1 d . . .
H50 H 0.3935 0.5304 0.1545 0.033 Uiso 1 1 calc R . .
C51 C 0.4109(11) 0.3740(8) 0.1151(3) 0.0261(19) Uani 1 1 d . . .
C52 C 0.3673(11) 0.4329(8) 0.0739(3) 0.032(2) Uani 1 1 d . . .
H52 H 0.3513 0.5235 0.0746 0.039 Uiso 1 1 calc R . .
C53 C 0.3467(11) 0.3602(8) 0.0313(3) 0.035(2) Uani 1 1 d . . .
H53 H 0.3140 0.4012 0.0033 0.042 Uiso 1 1 calc R . .
C54 C 0.3732(11) 0.2281(8) 0.0288(3) 0.031(2) Uani 1 1 d . . .
C55 C 0.4255(12) 0.1714(9) 0.0699(3) 0.037(2) Uani 1 1 d . . .
H55 H 0.4477 0.0827 0.0689 0.045 Uiso 1 1 calc R . .
C56 C 0.4459(11) 0.2457(8) 0.1134(3) 0.034(2) Uani 1 1 d . . .
H56 H 0.4836 0.2074 0.1413 0.041 Uiso 1 1 calc R . .
C57 C 0.3334(13) 0.1448(9) -0.0177(3) 0.047(2) Uani 1 1 d . . .
H57A H 0.1928 0.1069 -0.0237 0.070 Uiso 1 1 calc R . .
H57B H 0.3900 0.0675 -0.0156 0.070 Uiso 1 1 calc R . .
H57C H 0.3920 0.2066 -0.0436 0.070 Uiso 1 1 calc R . .
N60 N 0.6169(8) 0.7983(6) 0.2710(2) 0.0279(16) Uani 1 1 d . . .
H60 H 0.5812 0.8422 0.2943 0.033 Uiso 1 1 calc R . .
C61 C 0.6901(10) 0.8820(7) 0.2324(2) 0.0196(17) Uani 1 1 d U . .
C62 C 0.7033(10) 1.0206(8) 0.2284(3) 0.0241(18) Uani 1 1 d . . .
H62 H 0.6596 1.0635 0.2540 0.029 Uiso 1 1 calc R . .
C63 C 0.7740(10) 1.1010(8) 0.1908(3) 0.0266(19) Uani 1 1 d . . .
H63 H 0.7808 1.1972 0.1908 0.032 Uiso 1 1 calc R . .
C64 C 0.8384(10) 1.0417(8) 0.1510(3) 0.0264(19) Uani 1 1 d . . .
C65 C 0.8261(10) 0.9029(8) 0.1542(3) 0.0264(19) Uani 1 1 d . . .
H65 H 0.8701 0.8606 0.1286 0.032 Uiso 1 1 calc R . .
C66 C 0.7540(11) 0.8217(8) 0.1923(3) 0.0270(19) Uani 1 1 d . . .
H66 H 0.7461 0.7253 0.1922 0.032 Uiso 1 1 calc R . .
C67 C 0.9156(12) 1.1315(8) 0.1095(3) 0.040(2) Uani 1 1 d . . .
H67A H 1.0183 1.1008 0.0954 0.059 Uiso 1 1 calc R . .
H67B H 0.9689 1.2294 0.1199 0.059 Uiso 1 1 calc R . .
H67C H 0.8102 1.1230 0.0861 0.059 Uiso 1 1 calc R . .

loop_
_atom_site_aniso_label
_atom_site_aniso_U_11
_atom_site_aniso_U_22
_atom_site_aniso_U_33
_atom_site_aniso_U_23
_atom_site_aniso_U_13
_atom_site_aniso_U_12
N1 0.026(4) 0.034(4) 0.017(3) -0.012(3) -0.005(3) 0.011(3)
P1 0.0211(11) 0.0332(12) 0.0152(11) -0.0051(9) -0.0047(9) 0.0087(9)
N2 0.021(4) 0.034(4) 0.019(4) -0.010(3) -0.009(3) 0.012(3)
P2 0.0213(11) 0.0361(13) 0.0129(11) -0.0107(9) -0.0077(9) 0.0101(9)
N3 0.026(4) 0.030(4) 0.016(3) -0.008(3) 0.001(3) 0.011(3)
P3 0.0231(12) 0.0338(13) 0.0137(11) -0.0084(9) -0.0066(9) 0.0071(9)
N10 0.019(3) 0.048(4) 0.016(4) -0.004(3) -0.005(3) 0.017(3)
C11 0.023(5) 0.035(5) 0.020(5) 0.002(4) 0.003(4) 0.010(4)
C12 0.042(5) 0.036(5) 0.027(5) 0.000(4) 0.002(4) 0.013(4)
C13 0.039(5) 0.052(6) 0.020(5) -0.010(4) -0.001(4) 0.015(4)
C14 0.037(5) 0.043(6) 0.033(5) 0.011(4) -0.005(4) 0.009(4)
C15 0.038(5) 0.041(5) 0.035(6) 0.002(4) 0.004(4) 0.016(4)
C16 0.029(5) 0.038(5) 0.031(5) 0.001(4) 0.000(4) 0.007(4)
C17 0.068(7) 0.064(6) 0.030(6) 0.006(5) 0.005(5) 0.027(5)
N20 0.045(4) 0.038(4) 0.020(4) 0.001(3) 0.010(3) 0.017(3)
C21 0.013(4) 0.034(5) 0.014(4) -0.010(4) -0.012(3) 0.007(3)
C22 0.026(5) 0.030(5) 0.026(5) -0.009(4) -0.002(4) 0.004(4)
C23 0.023(5) 0.045(6) 0.024(5) -0.001(4) 0.000(4) 0.013(4)
C24 0.032(5) 0.038(5) 0.023(5) 0.001(4) 0.000(4) 0.012(4)
C25 0.027(5) 0.026(5) 0.043(6) 0.000(4) 0.005(4) 0.004(4)
C26 0.028(5) 0.029(5) 0.036(5) -0.009(4) 0.007(4) 0.007(4)
C27 0.046(6) 0.049(6) 0.053(6) 0.007(5) 0.010(5) 0.018(5)
N30 0.025(4) 0.048(4) 0.017(4) -0.012(3) -0.003(3) 0.007(3)
C31 0.027(5) 0.030(5) 0.026(5) -0.001(4) -0.004(4) 0.010(4)
C32 0.033(5) 0.042(5) 0.018(5) -0.008(4) -0.008(4) 0.000(4)
C33 0.031(5) 0.060(6) 0.024(5) -0.001(4) 0.001(4) 0.017(5)
C34 0.039(6) 0.057(6) 0.019(5) -0.004(4) -0.005(4) 0.013(5)
C35 0.026(5) 0.040(5) 0.023(5) -0.011(4) -0.012(4) 0.002(4)
C36 0.031(5) 0.043(5) 0.014(4) -0.010(4) -0.007(4) 0.008(4)
C37 0.039(6) 0.086(7) 0.020(5) -0.011(5) -0.007(4) 0.018(5)
N40 0.023(4) 0.046(4) 0.019(4) -0.009(3) -0.015(3) 0.010(3)
C41 0.028(5) 0.035(5) 0.016(5) 0.007(4) -0.001(4) 0.013(4)
C42 0.032(5) 0.034(5) 0.026(5) 0.001(4) 0.002(4) 0.010(4)
C43 0.032(5) 0.045(5) 0.032(5) 0.009(4) -0.003(4) 0.004(4)
C44 0.036(5) 0.055(6) 0.023(5) 0.005(4) 0.007(4) 0.016(5)
C45 0.030(5) 0.056(6) 0.015(5) -0.004(4) -0.007(4) 0.013(4)
C46 0.028(5) 0.040(5) 0.025(5) 0.000(4) -0.006(4) 0.007(4)
C47 0.040(6) 0.094(8) 0.033(6) 0.015(5) 0.000(5) 0.011(5)
N50 0.034(4) 0.039(4) 0.012(3) -0.009(3) -0.013(3) 0.016(3)
C51 0.029(5) 0.036(5) 0.016(4) -0.005(4) -0.005(4) 0.014(4)
C52 0.044(5) 0.033(5) 0.021(5) -0.008(4) -0.004(4) 0.014(4)
C53 0.038(5) 0.049(6) 0.016(5) -0.002(4) -0.009(4) 0.010(4)
C54 0.030(5) 0.043(5) 0.016(5) -0.016(4) -0.008(4) 0.009(4)
C55 0.040(5) 0.046(5) 0.025(5) -0.007(4) -0.002(4) 0.013(4)
C56 0.040(5) 0.041(5) 0.022(5) 0.001(4) -0.005(4) 0.014(4)
C57 0.050(6) 0.073(7) 0.021(5) -0.028(4) -0.012(4) 0.026(5)
N60 0.016(3) 0.045(4) 0.024(4) -0.006(3) -0.005(3) 0.012(3)
C61 0.012(4) 0.025(4) 0.019(4) -0.014(3) -0.011(3) 0.003(3)
C62 0.011(4) 0.039(5) 0.021(5) -0.006(4) -0.011(3) 0.008(4)
C63 0.024(5) 0.028(5) 0.030(5) -0.005(4) -0.006(4) 0.011(4)
C64 0.017(4) 0.037(5) 0.024(5) -0.005(4) -0.009(4) 0.008(4)
C65 0.027(5) 0.029(5) 0.020(5) -0.006(4) -0.008(4) 0.005(4)
C66 0.027(5) 0.024(4) 0.033(5) -0.005(4) 0.000(4) 0.011(4)
C67 0.038(5) 0.038(5) 0.037(5) -0.002(4) -0.009(4) 0.004(4)

loop_
_atom_type_symbol
_atom_type_description
_atom_type_scat_dispersion_real
_atom_type_scat_dispersion_imag
_atom_type_scat_source
C C 0.0033 0.0016 'International Tables Vol C Tables 4.2.6.8 and 6.1.1.4'
H H 0.0000 0.0000 'International Tables Vol C Tables 4.2.6.8 and 6.1.1.4'
N N 0.0061 0.0033 'International Tables Vol C Tables 4.2.6.8 and 6.1.1.4'
P P 0.1023 0.0942 'International Tables Vol C Tables 4.2.6.8 and 6.1.1.4'

loop_
_geom_angle_atom_site_label_1
_geom_angle_atom_site_label_2
_geom_angle_atom_site_label_3
_geom_angle
_geom_angle_site_symmetry_1
_geom_angle_site_symmetry_3
_geom_angle_publ_flag
P2 N1 P1 124.7(4) . . ?
N3 P1 N1 114.0(3) . . ?
N3 P1 N40 114.9(3) . . ?
N1 P1 N40 108.4(3) . . ?
N3 P1 N10 108.4(3) . . ?
N1 P1 N10 114.3(3) . . ?
N40 P1 N10 95.6(3) . . ?
P2 N2 P3 121.9(4) . . ?
N1 P2 N2 116.8(3) . . ?
N1 P2 N20 107.3(3) . . ?
N2 P2 N20 112.5(3) . . ?
N1 P2 N50 113.6(3) . . ?
N2 P2 N50 102.7(3) . . ?
N20 P2 N50 103.2(3) . . ?
P3 N3 P1 125.5(4) . . ?
N3 P3 N2 116.4(3) . . ?
N3 P3 N60 109.3(3) . . ?
N2 P3 N60 109.9(3) . . ?
N3 P3 N30 113.0(3) . . ?
N2 P3 N30 103.5(3) . . ?
N60 P3 N30 103.9(3) . . ?
C11 N10 P1 130.0(5) . . ?
C16 C11 C12 118.6(7) . . ?
C16 C11 N10 121.1(7) . . ?
C12 C11 N10 120.2(7) . . ?
C13 C12 C11 119.0(7) . . ?
C14 C13 C12 122.9(8) . . ?
C13 C14 C15 116.8(7) . . ?
C13 C14 C17 124.1(8) . . ?
C15 C14 C17 119.0(7) . . ?
C16 C15 C14 120.5(8) . . ?
C11 C16 C15 122.2(8) . . ?
C21 N20 P2 128.8(6) . . ?
C26 C21 N20 123.8(7) . . ?
C26 C21 C22 116.7(7) . . ?
N20 C21 C22 119.3(6) . . ?
C23 C22 C21 118.9(7) . . ?
C22 C23 C24 124.0(8) . . ?
C23 C24 C25 116.4(7) . . ?
C23 C24 C27 122.0(8) . . ?
C25 C24 C27 121.6(7) . . ?
C26 C25 C24 120.9(7) . . ?
C25 C26 C21 123.0(8) . . ?
C31 N30 P3 132.0(5) . . ?
C36 C31 C32 120.9(7) . . ?
C36 C31 N30 121.7(7) . . ?
C32 C31 N30 117.3(6) . . ?
C31 C32 C33 119.1(7) . . ?
C34 C33 C32 121.3(7) . . ?
C33 C34 C35 118.2(7) . . ?
C33 C34 C37 121.0(7) . . ?
C35 C34 C37 120.8(7) . . ?
C36 C35 C34 121.6(7) . . ?
C31 C36 C35 118.8(7) . . ?
C41 N40 P1 133.3(5) . . ?
C42 C41 N40 120.7(7) . . ?
C42 C41 C46 118.5(6) . . ?
N40 C41 C46 120.7(7) . . ?
C41 C42 C43 123.1(8) . . ?
C42 C43 C44 119.9(8) . . ?
C45 C44 C43 116.7(7) . . ?
C45 C44 C47 122.4(8) . . ?
C43 C44 C47 120.8(7) . . ?
C44 C45 C46 123.4(8) . . ?
C45 C46 C41 118.3(7) . . ?
C51 N50 P2 130.9(5) . . ?
C52 C51 C56 119.5(7) . . ?
C52 C51 N50 117.5(7) . . ?
C56 C51 N50 123.0(7) . . ?
C51 C52 C53 120.3(7) . . ?
C52 C53 C54 121.3(7) . . ?
C55 C54 C53 118.5(7) . . ?
C55 C54 C57 121.1(7) . . ?
C53 C54 C57 120.3(7) . . ?
C54 C55 C56 120.1(8) . . ?
C51 C56 C55 120.2(7) . . ?
C61 N60 P3 130.6(5) . . ?
C62 C61 N60 125.1(7) . . ?
C62 C61 C66 115.2(7) . . ?
N60 C61 C66 119.6(6) . . ?
C63 C62 C61 124.8(7) . . ?
C62 C63 C64 120.2(7) . . ?
C65 C64 C63 116.0(7) . . ?
C65 C64 C67 124.2(7) . . ?
C63 C64 C67 119.7(7) . . ?
C66 C65 C64 123.6(7) . . ?
C65 C66 C61 120.1(7) . . ?

loop_
_geom_bond_atom_site_label_1
_geom_bond_atom_site_label_2
_geom_bond_distance
_geom_bond_site_symmetry_2
_geom_bond_publ_flag
N1 P2 1.596(6) . ?
N1 P1 1.602(6) . ?
P1 N3 1.595(6) . ?
P1 N40 1.655(6) . ?
P1 N10 1.676(6) . ?
N2 P2 1.604(6) . ?
N2 P3 1.607(6) . ?
P2 N20 1.628(6) . ?
P2 N50 1.662(6) . ?
N3 P3 1.590(6) . ?
P3 N60 1.627(6) . ?
P3 N30 1.657(6) . ?
N10 C11 1.432(9) . ?
C11 C16 1.372(10) . ?
C11 C12 1.413(10) . ?
C12 C13 1.393(10) . ?
C13 C14 1.380(11) . ?
C14 C15 1.422(11) . ?
C14 C17 1.507(11) . ?
C15 C16 1.375(10) . ?
N20 C21 1.405(9) . ?
C21 C26 1.375(10) . ?
C21 C22 1.425(10) . ?
C22 C23 1.372(10) . ?
C23 C24 1.372(10) . ?
C24 C25 1.393(11) . ?
C24 C27 1.492(10) . ?
C25 C26 1.367(10) . ?
N30 C31 1.435(9) . ?
C31 C36 1.378(10) . ?
C31 C32 1.382(10) . ?
C32 C33 1.399(10) . ?
C33 C34 1.371(11) . ?
C34 C35 1.395(10) . ?
C34 C37 1.540(11) . ?
C35 C36 1.389(10) . ?
N40 C41 1.425(9) . ?
C41 C42 1.355(10) . ?
C41 C46 1.426(10) . ?
C42 C43 1.372(10) . ?
C43 C44 1.433(11) . ?
C44 C45 1.370(10) . ?
C44 C47 1.512(11) . ?
C45 C46 1.397(10) . ?
N50 C51 1.424(9) . ?
C51 C52 1.381(10) . ?
C51 C56 1.384(10) . ?
C52 C53 1.389(10) . ?
C53 C54 1.396(11) . ?
C54 C55 1.389(10) . ?
C54 C57 1.532(10) . ?
C55 C56 1.418(10) . ?
N60 C61 1.395(9) . ?
C61 C62 1.367(9) . ?
C61 C66 1.437(10) . ?
C62 C63 1.352(9) . ?
C63 C64 1.427(10) . ?
C64 C65 1.370(10) . ?
C64 C67 1.495(10) . ?
C65 C66 1.368(10) . ?

loop_
_geom_hbond_atom_site_label_D
_geom_hbond_atom_site_label_H
_geom_hbond_atom_site_label_A
_geom_hbond_distance_DH
_geom_hbond_distance_HA
_geom_hbond_distance_DA
_geom_hbond_angle_DHA
_geom_hbond_site_symmetry_A
N40 H40 N2 0.88 2.10 2.942(8) 159.5 1_655
N10 H10 N2 0.88 2.71 3.481(8) 146.8 1_655

loop_
_cod_related_entry_id
_cod_related_entry_database
_cod_related_entry_code
1 ChemSpider 3489806
